data_4130386
loop_
_publ_author_name
'Topi\'c, Filip'
'Rissanen, Kari'

_publ_section_title
;
 Systematic Construction of Ternary Cocrystals by Orthogonal and Robust
 Hydrogen and Halogen Bonds.
;
_journal_issue 20
_journal_name_full 'Journal of the American Chemical Society'
_journal_page_first 6610
_journal_page_last 6616
_journal_paper_doi 10.1021/jacs.6b02854
_journal_volume 138
_journal_year 2016
_chemical_formula_moiety 'C12 H24 O6, 2(C6 Br2 F4), C2 H6 N2 S'
_chemical_formula_sum 'C26 H30 Br4 F8 N2 O6 S'
_chemical_formula_weight 970.22
_space_group_crystal_system triclinic
_space_group_IT_number 2
_space_group_name_Hall '-P 1'
_space_group_name_H-M_alt 'P -1'
_atom_sites_solution_hydrogens geom
_atom_sites_solution_primary iterative
_atom_sites_solution_secondary difmap
_audit_creation_method SHELXL-2014/7
_cell_angle_alpha 112.1531(16)
_cell_angle_beta 91.9758(12)
_cell_angle_gamma 97.0029(17)
_cell_formula_units_Z 2
_cell_length_a 9.8094(3)
_cell_length_b 12.7105(3)
_cell_length_c 15.1305(5)
_cell_measurement_reflns_used 4496
_cell_measurement_temperature 123.0(1)
_cell_measurement_theta_max 28.283
_cell_measurement_theta_min 0.407
_cell_volume 1727.56(9)
_computing_cell_refinement 'HKL Scalepack (Otwinowski & Minor 1997)'
_computing_data_collection 'Collect (Bruker AXS BV, 1997-2004)'
_computing_data_reduction 'HKL Denzo and Scalepack (Otwinowski & Minor 1997)'
_computing_publication_material 'WinGX (Farrugia, 2012)'
_computing_structure_refinement 'SHELXL-2014/7 (Sheldrick, 2015)'
_computing_structure_solution 'Superflip (Palatinus & Chapuis, 2007)'
_diffrn_ambient_temperature 123.0(1)
_diffrn_detector_area_resol_mean 9
_diffrn_measured_fraction_theta_full 0.991
_diffrn_measured_fraction_theta_max 0.977
_diffrn_measurement_device '95mm CCD camera on \k-goniostat'
_diffrn_measurement_device_type 'Bruker-Nonius KappaCCD with APEXII detector'
_diffrn_measurement_method '\f scans + \w scans'
_diffrn_radiation_monochromator 'horizonally mounted graphite crystal'
_diffrn_radiation_source 'fine-focus sealed tube'
_diffrn_radiation_type MoK\a
_diffrn_radiation_wavelength 0.71073
_diffrn_reflns_av_R_equivalents 0.0446
_diffrn_reflns_av_unetI/netI 0.0695
_diffrn_reflns_Laue_measured_fraction_full 0.991
_diffrn_reflns_Laue_measured_fraction_max 0.977
_diffrn_reflns_limit_h_max 13
_diffrn_reflns_limit_h_min -12
_diffrn_reflns_limit_k_max 16
_diffrn_reflns_limit_k_min -16
_diffrn_reflns_limit_l_max 20
_diffrn_reflns_limit_l_min -20
_diffrn_reflns_number 16307
_diffrn_reflns_point_group_measured_fraction_full 0.991
_diffrn_reflns_point_group_measured_fraction_max 0.977
_diffrn_reflns_theta_full 25.250
_diffrn_reflns_theta_max 28.512
_diffrn_reflns_theta_min 2.660
_exptl_absorpt_coefficient_mu 4.804
_exptl_absorpt_correction_T_max 0.7457
_exptl_absorpt_correction_T_min 0.4804
_exptl_absorpt_correction_type multi-scan
_exptl_absorpt_process_details 'SADABS 2008 (Sheldrick, 1996)'
_exptl_crystal_colour colourless
_exptl_crystal_density_diffrn 1.865
_exptl_crystal_density_method 'not measured'
_exptl_crystal_description plate
_exptl_crystal_F_000 952
_exptl_crystal_size_max 0.360
_exptl_crystal_size_mid 0.270
_exptl_crystal_size_min 0.160
_refine_diff_density_max 0.644
_refine_diff_density_min -0.685
_refine_diff_density_rms 0.097
_refine_ls_extinction_method none
_refine_ls_goodness_of_fit_ref 1.050
_refine_ls_hydrogen_treatment constr
_refine_ls_matrix_type full
_refine_ls_number_parameters 425
_refine_ls_number_reflns 8569
_refine_ls_number_restraints 0
_refine_ls_restrained_S_all 1.050
_refine_ls_R_factor_all 0.0596
_refine_ls_R_factor_gt 0.0403
_refine_ls_shift/su_max 0.001
_refine_ls_shift/su_mean 0.000
_refine_ls_structure_factor_coef Fsqd
_refine_ls_weighting_details 'w=1/[\s^2^(Fo^2^)+(0.0078P)^2^+1.4594P] where P=(Fo^2^+2Fc^2^)/3'
_refine_ls_weighting_scheme calc
_refine_ls_wR_factor_gt 0.0868
_refine_ls_wR_factor_ref 0.0946
_reflns_Friedel_coverage 0.000
_reflns_number_gt 6571
_reflns_number_total 8569
_reflns_threshold_expression 'I > 2\s(I)'
_cod_data_source_file ja6b02854_si_002.cif
_cod_data_source_block A_D_4-2_123K
_cod_original_cell_volume 1727.55(9)
_cod_database_code 4130386
_shelx_shelxl_version_number 2014/7
_shelx_space_group_comment
;
The symmetry employed for this shelxl refinement is uniquely defined
by the following loop, which should always be used as a source of
symmetry information in preference to the above space-group names.
They are only intended as comments.
;
_shelx_estimated_absorpt_t_min 0.277
_shelx_estimated_absorpt_t_max 0.514

loop_
_space_group_symop_operation_xyz
'x, y, z'
'-x, -y, -z'

loop_
_atom_site_label
_atom_site_type_symbol
_atom_site_fract_x
_atom_site_fract_y
_atom_site_fract_z
_atom_site_U_iso_or_equiv
_atom_site_adp_type
_atom_site_occupancy
_atom_site_site_symmetry_order
_atom_site_calc_flag
_atom_site_refinement_flags_posn
_atom_site_refinement_flags_adp
C1A C 0.1796(3) 0.7359(2) 0.5130(2) 0.0223(6) Uani 1 1 d . .
C2A C -0.0116(3) 0.8122(3) 0.4560(2) 0.0300(7) Uani 1 1 d . .
H2A1 H -0.0522 0.7389 0.4057 0.045 Uiso 1 1 calc R U
H2A2 H -0.0186 0.8745 0.4336 0.045 Uiso 1 1 calc R U
H2A3 H -0.0613 0.8256 0.5135 0.045 Uiso 1 1 calc R U
N1A N 0.1328(3) 0.8089(2) 0.47873(19) 0.0257(6) Uani 1 1 d . .
H1A H 0.1945 0.8590 0.4691 0.031 Uiso 1 1 calc R U
N2A N 0.0874(3) 0.6582(2) 0.5265(2) 0.0297(6) Uani 1 1 d . .
H2A4 H -0.0011 0.6561 0.5129 0.036 Uiso 1 1 calc R U
H2A5 H 0.1151 0.6091 0.5490 0.036 Uiso 1 1 calc R U
S1A S 0.35230(8) 0.74157(6) 0.53636(6) 0.02607(16) Uani 1 1 d . .
C1C C 0.0190(4) 0.5393(3) 0.7299(3) 0.0348(8) Uani 1 1 d . .
H1C1 H -0.0343 0.4624 0.6938 0.042 Uiso 1 1 calc R U
H1C2 H 0.0061 0.5603 0.7987 0.042 Uiso 1 1 calc R U
C2C C 0.1682(4) 0.5366(3) 0.7145(3) 0.0378(8) Uani 1 1 d . .
H2C1 H 0.2203 0.6148 0.7462 0.045 Uiso 1 1 calc R U
H2C2 H 0.2053 0.4863 0.7429 0.045 Uiso 1 1 calc R U
C3C C 0.3143(3) 0.4570(3) 0.5928(3) 0.0344(8) Uani 1 1 d . .
H3C1 H 0.3225 0.3909 0.6111 0.041 Uiso 1 1 calc R U
H3C2 H 0.3894 0.5198 0.6293 0.041 Uiso 1 1 calc R U
C4C C 0.3258(3) 0.4230(3) 0.4883(3) 0.0341(8) Uani 1 1 d . .
H4C1 H 0.3206 0.4899 0.4706 0.041 Uiso 1 1 calc R U
H4C2 H 0.4158 0.3964 0.4718 0.041 Uiso 1 1 calc R U
C5C C 0.2203(4) 0.2955(3) 0.3356(3) 0.0349(8) Uani 1 1 d . .
H5C1 H 0.1619 0.2198 0.3048 0.042 Uiso 1 1 calc R U
H5C2 H 0.3160 0.2849 0.3196 0.042 Uiso 1 1 calc R U
C6C C 0.1717(4) 0.3770(3) 0.2938(3) 0.0374(8) Uani 1 1 d . .
H6C1 H 0.2226 0.4552 0.3284 0.045 Uiso 1 1 calc R U
H6C2 H 0.1902 0.3518 0.2255 0.045 Uiso 1 1 calc R U
O1C O -0.0293(2) 0.62147(17) 0.69785(16) 0.0296(5) Uani 1 1 d . .
O2C O 0.1840(2) 0.49446(17) 0.61466(16) 0.0291(5) Uani 1 1 d . .
O3C O 0.2164(2) 0.33302(17) 0.43652(16) 0.0282(5) Uani 1 1 d . .
C1D C 0.0040(3) 1.0581(3) 0.7541(2) 0.0283(7) Uani 1 1 d . .
H1D1 H -0.0241 1.0359 0.8076 0.034 Uiso 1 1 calc R U
H1D2 H 0.0024 1.1415 0.7738 0.034 Uiso 1 1 calc R U
C2D C 0.1465(3) 1.0314(3) 0.7316(2) 0.0276(7) Uani 1 1 d . .
H2D1 H 0.2074 1.0570 0.7916 0.033 Uiso 1 1 calc R U
H2D2 H 0.1441 0.9475 0.6978 0.033 Uiso 1 1 calc R U
C3D C 0.3344(3) 1.0675(2) 0.6484(2) 0.0255(6) Uani 1 1 d . .
H3D1 H 0.3401 0.9848 0.6301 0.031 Uiso 1 1 calc R U
H3D2 H 0.4016 1.1117 0.7044 0.031 Uiso 1 1 calc R U
C4D C 0.3680(3) 1.1023(2) 0.5664(2) 0.0250(6) Uani 1 1 d . .
H4D1 H 0.3468 1.1809 0.5804 0.030 Uiso 1 1 calc R U
H4D2 H 0.4676 1.1025 0.5575 0.030 Uiso 1 1 calc R U
C5D C 0.3190(3) 1.0539(2) 0.4016(2) 0.0255(6) Uani 1 1 d . .
H5D1 H 0.4159 1.0458 0.3877 0.031 Uiso 1 1 calc R U
H5D2 H 0.3068 1.1349 0.4166 0.031 Uiso 1 1 calc R U
C6D C 0.2243(3) 0.9769(3) 0.3161(2) 0.0266(6) Uani 1 1 d . .
H6D1 H 0.2562 0.9866 0.2579 0.032 Uiso 1 1 calc R U
H6D2 H 0.2252 0.8958 0.3076 0.032 Uiso 1 1 calc R U
O1D O -0.0889(2) 0.99600(17) 0.67111(15) 0.0260(5) Uani 1 1 d . .
O2D O 0.1983(2) 1.08940(17) 0.67260(15) 0.0250(4) Uani 1 1 d . .
O3D O 0.2892(2) 1.02414(16) 0.48139(15) 0.0242(4) Uani 1 1 d . .
C1S C 0.5813(3) 0.9439(3) 0.8746(2) 0.0287(7) Uani 1 1 d . .
C2S C 0.5980(4) 1.0630(3) 0.9129(3) 0.0333(7) Uani 1 1 d . .
C3S C 0.6930(4) 1.1265(3) 0.9888(2) 0.0330(7) Uani 1 1 d . .
C4S C 0.7764(3) 1.0743(3) 1.0307(2) 0.0294(7) Uani 1 1 d . .
C5S C 0.7603(4) 0.9547(3) 0.9915(2) 0.0324(7) Uani 1 1 d . .
C6S C 0.6648(4) 0.8918(3) 0.9163(2) 0.0298(7) Uani 1 1 d . .
Br1S Br 0.46003(4) 0.85885(3) 0.76522(2) 0.03270(9) Uani 1 1 d . .
Br2S Br 0.90234(4) 1.16312(3) 1.13538(3) 0.03739(9) Uani 1 1 d . .
F1S F 0.5214(2) 1.11760(16) 0.87398(16) 0.0478(6) Uani 1 1 d . .
F2S F 0.7056(2) 1.24108(16) 1.02310(16) 0.0490(6) Uani 1 1 d . .
F3S F 0.8390(2) 0.89977(17) 1.02972(14) 0.0449(5) Uani 1 1 d . .
F4S F 0.6533(3) 0.77665(15) 0.88160(15) 0.0456(6) Uani 1 1 d . .
C1T C 0.3321(3) 0.5746(2) 0.1661(2) 0.0285(7) Uani 1 1 d . .
C2T C 0.4075(3) 0.4848(3) 0.1263(2) 0.0296(7) Uani 1 1 d . .
C3T C 0.3864(4) 0.4147(3) 0.0317(2) 0.0305(7) Uani 1 1 d . .
C4T C 0.2868(4) 0.4287(3) -0.0284(2) 0.0297(7) Uani 1 1 d . .
C5T C 0.2120(4) 0.5189(3) 0.0102(3) 0.0320(7) Uani 1 1 d . .
C6T C 0.2351(4) 0.5901(3) 0.1051(3) 0.0326(7) Uani 1 1 d . .
Br1T Br 0.35778(4) 0.66483(3) 0.29779(2) 0.03464(9) Uani 1 1 d . .
Br2T Br 0.25336(4) 0.32544(3) -0.15633(2) 0.03676(9) Uani 1 1 d . .
F1T F 0.1593(2) 0.67637(17) 0.13987(16) 0.0477(6) Uani 1 1 d . .
F2T F 0.1163(2) 0.53704(17) -0.04592(15) 0.0429(5) Uani 1 1 d . .
F3T F 0.4632(2) 0.33011(15) -0.00357(15) 0.0398(5) Uani 1 1 d . .
F4T F 0.5026(2) 0.46522(16) 0.18238(14) 0.0382(5) Uani 1 1 d . .

loop_
_atom_site_aniso_label
_atom_site_aniso_U_11
_atom_site_aniso_U_22
_atom_site_aniso_U_33
_atom_site_aniso_U_23
_atom_site_aniso_U_13
_atom_site_aniso_U_12
C1A 0.0209(15) 0.0223(14) 0.0225(15) 0.0082(11) 0.0003(12) 0.0012(11)
C2A 0.0271(17) 0.0283(15) 0.0378(19) 0.0155(14) 0.0008(14) 0.0076(13)
N1A 0.0253(14) 0.0223(12) 0.0335(15) 0.0156(11) 0.0019(11) 0.0020(10)
N2A 0.0197(14) 0.0297(13) 0.0469(18) 0.0234(13) 0.0008(12) 0.0025(10)
S1A 0.0194(4) 0.0259(4) 0.0325(4) 0.0112(3) -0.0005(3) 0.0024(3)
C1C 0.043(2) 0.0362(18) 0.0339(19) 0.0213(15) 0.0050(16) 0.0132(15)
C2C 0.040(2) 0.0400(19) 0.038(2) 0.0189(16) -0.0045(17) 0.0116(15)
C3C 0.0226(17) 0.0282(16) 0.050(2) 0.0122(15) -0.0080(15) 0.0070(13)
C4C 0.0225(17) 0.0266(16) 0.054(2) 0.0153(15) 0.0033(16) 0.0047(12)
C5C 0.0316(19) 0.0377(18) 0.041(2) 0.0196(16) 0.0085(16) 0.0104(14)
C6C 0.0323(19) 0.047(2) 0.042(2) 0.0262(17) 0.0068(16) 0.0074(15)
O1C 0.0265(12) 0.0311(11) 0.0351(13) 0.0166(10) 0.0023(10) 0.0062(9)
O2C 0.0235(12) 0.0314(11) 0.0356(13) 0.0157(10) -0.0021(10) 0.0076(9)
O3C 0.0226(12) 0.0261(11) 0.0369(13) 0.0138(10) 0.0016(10) 0.0018(8)
C1D 0.0250(17) 0.0342(16) 0.0237(16) 0.0090(13) 0.0010(13) 0.0042(13)
C2D 0.0267(17) 0.0328(16) 0.0258(17) 0.0138(13) 0.0034(13) 0.0054(13)
C3D 0.0235(16) 0.0245(14) 0.0265(17) 0.0073(12) -0.0006(13) 0.0048(12)
C4D 0.0225(16) 0.0238(14) 0.0277(17) 0.0093(12) -0.0006(13) 0.0033(11)
C5D 0.0230(16) 0.0295(15) 0.0288(17) 0.0165(13) 0.0042(13) 0.0036(12)
C6D 0.0213(16) 0.0321(16) 0.0285(17) 0.0131(13) 0.0030(13) 0.0065(12)
O1D 0.0185(11) 0.0299(11) 0.0256(12) 0.0057(9) 0.0020(9) 0.0051(8)
O2D 0.0212(11) 0.0295(11) 0.0270(12) 0.0130(9) 0.0034(9) 0.0065(8)
O3D 0.0245(11) 0.0228(10) 0.0255(11) 0.0114(9) -0.0010(9) -0.0021(8)
C1S 0.0263(17) 0.0358(17) 0.0251(17) 0.0124(13) 0.0026(13) 0.0062(13)
C2S 0.0327(19) 0.0331(17) 0.037(2) 0.0137(15) 0.0023(15) 0.0136(14)
C3S 0.037(2) 0.0279(16) 0.0331(19) 0.0089(14) 0.0028(15) 0.0097(14)
C4S 0.0261(17) 0.0348(17) 0.0242(17) 0.0087(13) -0.0002(13) 0.0026(13)
C5S 0.040(2) 0.0348(17) 0.0266(17) 0.0148(14) 0.0038(15) 0.0130(14)
C6S 0.039(2) 0.0263(15) 0.0254(17) 0.0097(13) 0.0062(14) 0.0085(13)
Br1S 0.02795(18) 0.03583(17) 0.03147(19) 0.00991(14) 0.00220(14) 0.00423(13)
Br2S 0.0322(2) 0.0453(2) 0.0329(2) 0.01433(15) -0.00207(15) 0.00278(15)
F1S 0.0576(15) 0.0378(11) 0.0446(13) 0.0090(9) -0.0150(11) 0.0222(10)
F2S 0.0637(16) 0.0274(10) 0.0492(14) 0.0081(9) -0.0137(12) 0.0090(10)
F3S 0.0621(15) 0.0466(11) 0.0321(12) 0.0171(9) -0.0007(10) 0.0257(10)
F4S 0.0725(17) 0.0269(10) 0.0373(12) 0.0116(9) -0.0029(11) 0.0113(10)
C1T 0.0295(17) 0.0255(15) 0.0267(17) 0.0076(13) 0.0011(13) -0.0011(12)
C2T 0.0285(17) 0.0273(15) 0.0345(19) 0.0140(14) 0.0007(14) 0.0036(12)
C3T 0.0316(18) 0.0245(15) 0.0352(19) 0.0101(14) 0.0051(15) 0.0067(13)
C4T 0.0334(18) 0.0254(15) 0.0286(17) 0.0104(13) 0.0010(14) -0.0008(13)
C5T 0.0303(18) 0.0317(17) 0.038(2) 0.0169(15) 0.0016(15) 0.0067(13)
C6T 0.0318(19) 0.0281(16) 0.037(2) 0.0092(14) 0.0039(15) 0.0093(13)
Br1T 0.03537(19) 0.02986(17) 0.03042(19) 0.00397(13) 0.00177(14) -0.00040(13)
Br2T 0.0460(2) 0.03146(17) 0.02806(18) 0.00781(14) 0.00023(15) 0.00073(14)
F1T 0.0502(14) 0.0404(11) 0.0490(14) 0.0081(10) 0.0033(11) 0.0245(10)
F2T 0.0420(13) 0.0446(11) 0.0429(13) 0.0168(10) -0.0071(10) 0.0131(9)
F3T 0.0443(13) 0.0345(10) 0.0393(12) 0.0091(9) 0.0042(10) 0.0178(9)
F4T 0.0367(12) 0.0397(10) 0.0375(12) 0.0134(9) -0.0055(9) 0.0099(9)

loop_
_atom_type_symbol
_atom_type_description
_atom_type_scat_dispersion_real
_atom_type_scat_dispersion_imag
_atom_type_scat_source
C C 0.0033 0.0016 'International Tables Vol C Tables 4.2.6.8 and 6.1.1.4'
H H 0.0000 0.0000 'International Tables Vol C Tables 4.2.6.8 and 6.1.1.4'
Br Br -0.2901 2.4595 'International Tables Vol C Tables 4.2.6.8 and 6.1.1.4'
F F 0.0171 0.0103 'International Tables Vol C Tables 4.2.6.8 and 6.1.1.4'
N N 0.0061 0.0033 'International Tables Vol C Tables 4.2.6.8 and 6.1.1.4'
O O 0.0106 0.0060 'International Tables Vol C Tables 4.2.6.8 and 6.1.1.4'
S S 0.1246 0.1234 'International Tables Vol C Tables 4.2.6.8 and 6.1.1.4'

loop_
_geom_angle_atom_site_label_1
_geom_angle_atom_site_label_2
_geom_angle_atom_site_label_3
_geom_angle
_geom_angle_site_symmetry_1
N2A C1A N1A 117.9(3) .
N2A C1A S1A 121.6(2) .
N1A C1A S1A 120.4(2) .
N1A C2A H2A1 109.5 .
N1A C2A H2A2 109.5 .
H2A1 C2A H2A2 109.5 .
N1A C2A H2A3 109.5 .
H2A1 C2A H2A3 109.5 .
H2A2 C2A H2A3 109.5 .
C1A N1A C2A 125.4(2) .
C1A N1A H1A 117.3 .
C2A N1A H1A 117.3 .
C1A N2A H2A4 120.0 .
C1A N2A H2A5 120.0 .
H2A4 N2A H2A5 120.0 .
O1C C1C C2C 109.1(3) .
O1C C1C H1C1 109.9 .
C2C C1C H1C1 109.9 .
O1C C1C H1C2 109.9 .
C2C C1C H1C2 109.9 .
H1C1 C1C H1C2 108.3 .
O2C C2C C1C 109.4(3) .
O2C C2C H2C1 109.8 .
C1C C2C H2C1 109.8 .
O2C C2C H2C2 109.8 .
C1C C2C H2C2 109.8 .
H2C1 C2C H2C2 108.2 .
O2C C3C C4C 108.7(3) .
O2C C3C H3C1 109.9 .
C4C C3C H3C1 109.9 .
O2C C3C H3C2 109.9 .
C4C C3C H3C2 109.9 .
H3C1 C3C H3C2 108.3 .
O3C C4C C3C 109.4(3) .
O3C C4C H4C1 109.8 .
C3C C4C H4C1 109.8 .
O3C C4C H4C2 109.8 .
C3C C4C H4C2 109.8 .
H4C1 C4C H4C2 108.2 .
O3C C5C C6C 114.1(3) .
O3C C5C H5C1 108.7 .
C6C C5C H5C1 108.7 .
O3C C5C H5C2 108.7 .
C6C C5C H5C2 108.7 .
H5C1 C5C H5C2 107.6 .
O1C C6C C5C 109.4(3) 2_566
O1C C6C H6C1 109.8 2_566
C5C C6C H6C1 109.8 .
O1C C6C H6C2 109.8 2_566
C5C C6C H6C2 109.8 .
H6C1 C6C H6C2 108.2 .
C6C O1C C1C 111.4(2) 2_566
C2C O2C C3C 112.5(2) .
C5C O3C C4C 112.9(3) .
O1D C1D C2D 109.0(3) .
O1D C1D H1D1 109.9 .
C2D C1D H1D1 109.9 .
O1D C1D H1D2 109.9 .
C2D C1D H1D2 109.9 .
H1D1 C1D H1D2 108.3 .
O2D C2D C1D 108.8(2) .
O2D C2D H2D1 109.9 .
C1D C2D H2D1 109.9 .
O2D C2D H2D2 109.9 .
C1D C2D H2D2 109.9 .
H2D1 C2D H2D2 108.3 .
O2D C3D C4D 109.1(2) .
O2D C3D H3D1 109.9 .
C4D C3D H3D1 109.9 .
O2D C3D H3D2 109.9 .
C4D C3D H3D2 109.9 .
H3D1 C3D H3D2 108.3 .
O3D C4D C3D 109.5(2) .
O3D C4D H4D1 109.8 .
C3D C4D H4D1 109.8 .
O3D C4D H4D2 109.8 .
C3D C4D H4D2 109.8 .
H4D1 C4D H4D2 108.2 .
O3D C5D C6D 109.5(2) .
O3D C5D H5D1 109.8 .
C6D C5D H5D1 109.8 .
O3D C5D H5D2 109.8 .
C6D C5D H5D2 109.8 .
H5D1 C5D H5D2 108.2 .
O1D C6D C5D 109.7(3) 2_576
O1D C6D H6D1 109.7 2_576
C5D C6D H6D1 109.7 .
O1D C6D H6D2 109.7 2_576
C5D C6D H6D2 109.7 .
H6D1 C6D H6D2 108.2 .
C6D O1D C1D 112.7(2) 2_576
C2D O2D C3D 111.7(2) .
C4D O3D C5D 111.2(2) .
C6S C1S C2S 117.1(3) .
C6S C1S Br1S 121.9(2) .
C2S C1S Br1S 120.8(2) .
F1S C2S C3S 119.1(3) .
F1S C2S C1S 119.4(3) .
C3S C2S C1S 121.5(3) .
F2S C3S C2S 119.4(3) .
F2S C3S C4S 119.2(3) .
C2S C3S C4S 121.4(3) .
C3S C4S C5S 117.0(3) .
C3S C4S Br2S 120.3(2) .
C5S C4S Br2S 122.7(2) .
F3S C5S C6S 119.3(3) .
F3S C5S C4S 119.3(3) .
C6S C5S C4S 121.4(3) .
F4S C6S C5S 118.9(3) .
F4S C6S C1S 119.5(3) .
C5S C6S C1S 121.6(3) .
C6T C1T C2T 117.0(3) .
C6T C1T Br1T 122.6(3) .
C2T C1T Br1T 120.4(2) .
F4T C2T C3T 118.9(3) .
F4T C2T C1T 119.5(3) .
C3T C2T C1T 121.5(3) .
F3T C3T C2T 119.3(3) .
F3T C3T C4T 119.5(3) .
C2T C3T C4T 121.2(3) .
C3T C4T C5T 117.7(3) .
C3T C4T Br2T 120.1(2) .
C5T C4T Br2T 122.1(3) .
F2T C5T C6T 119.6(3) .
F2T C5T C4T 119.7(3) .
C6T C5T C4T 120.7(3) .
F1T C6T C5T 118.7(3) .
F1T C6T C1T 119.5(3) .
C5T C6T C1T 121.8(3) .

loop_
_geom_bond_atom_site_label_1
_geom_bond_atom_site_label_2
_geom_bond_distance
_geom_bond_site_symmetry_2
C1A N2A 1.335(4) .
C1A N1A 1.338(3) .
C1A S1A 1.706(3) .
C2A N1A 1.456(4) .
C2A H2A1 0.9800 .
C2A H2A2 0.9800 .
C2A H2A3 0.9800 .
N1A H1A 0.8800 .
N2A H2A4 0.8800 .
N2A H2A5 0.8800 .
C1C O1C 1.427(3) .
C1C C2C 1.492(5) .
C1C H1C1 0.9900 .
C1C H1C2 0.9900 .
C2C O2C 1.420(4) .
C2C H2C1 0.9900 .
C2C H2C2 0.9900 .
C3C O2C 1.424(4) .
C3C C4C 1.487(5) .
C3C H3C1 0.9900 .
C3C H3C2 0.9900 .
C4C O3C 1.429(4) .
C4C H4C1 0.9900 .
C4C H4C2 0.9900 .
C5C O3C 1.422(4) .
C5C C6C 1.515(4) .
C5C H5C1 0.9900 .
C5C H5C2 0.9900 .
C6C O1C 1.409(4) 2_566
C6C H6C1 0.9900 .
C6C H6C2 0.9900 .
O1C C6C 1.409(4) 2_566
C1D O1D 1.424(4) .
C1D C2D 1.499(4) .
C1D H1D1 0.9900 .
C1D H1D2 0.9900 .
C2D O2D 1.426(3) .
C2D H2D1 0.9900 .
C2D H2D2 0.9900 .
C3D O2D 1.429(4) .
C3D C4D 1.501(4) .
C3D H3D1 0.9900 .
C3D H3D2 0.9900 .
C4D O3D 1.421(3) .
C4D H4D1 0.9900 .
C4D H4D2 0.9900 .
C5D O3D 1.425(3) .
C5D C6D 1.494(4) .
C5D H5D1 0.9900 .
C5D H5D2 0.9900 .
C6D O1D 1.415(4) 2_576
C6D H6D1 0.9900 .
C6D H6D2 0.9900 .
O1D C6D 1.414(4) 2_576
C1S C6S 1.386(4) .
C1S C2S 1.387(4) .
C1S Br1S 1.878(3) .
C2S F1S 1.341(3) .
C2S C3S 1.372(5) .
C3S F2S 1.337(3) .
C3S C4S 1.387(4) .
C4S C5S 1.394(4) .
C4S Br2S 1.867(3) .
C5S F3S 1.350(3) .
C5S C6S 1.367(5) .
C6S F4S 1.344(3) .
C1T C6T 1.384(5) .
C1T C2T 1.390(4) .
C1T Br1T 1.876(3) .
C2T F4T 1.347(4) .
C2T C3T 1.363(5) .
C3T F3T 1.342(3) .
C3T C4T 1.384(4) .
C4T C5T 1.386(4) .
C4T Br2T 1.875(3) .
C5T F2T 1.343(4) .
C5T C6T 1.371(5) .
C6T F1T 1.350(4) .

loop_
_geom_torsion_atom_site_label_1
_geom_torsion_atom_site_label_2
_geom_torsion_atom_site_label_3
_geom_torsion_atom_site_label_4
_geom_torsion
_geom_torsion_site_symmetry_4
N2A C1A N1A C2A 1.1(5) .
S1A C1A N1A C2A 179.9(2) .
O1C C1C C2C O2C -65.7(3) .
O2C C3C C4C O3C -59.2(3) .
O3C C5C C6C O1C -67.9(4) 2_566
C2C C1C O1C C6C 176.9(3) 2_566
C1C C2C O2C C3C -162.3(2) .
C4C C3C O2C C2C -175.7(3) .
C6C C5C O3C C4C -75.5(3) .
C3C C4C O3C C5C -179.9(2) .
O1D C1D C2D O2D 74.1(3) .
O2D C3D C4D O3D -70.8(3) .
O3D C5D C6D O1D 70.5(3) 2_576
C2D C1D O1D C6D -175.4(2) 2_576
C1D C2D O2D C3D 180.0(2) .
C4D C3D O2D C2D 164.6(2) .
C3D C4D O3D C5D -179.6(2) .
C6D C5D O3D C4D -174.4(2) .
C6S C1S C2S F1S 178.8(3) .
Br1S C1S C2S F1S 3.4(5) .
C6S C1S C2S C3S -0.1(5) .
Br1S C1S C2S C3S -175.5(3) .
F1S C2S C3S F2S 0.9(5) .
C1S C2S C3S F2S 179.9(3) .
F1S C2S C3S C4S -179.0(3) .
C1S C2S C3S C4S 0.0(6) .
F2S C3S C4S C5S -179.3(3) .
C2S C3S C4S C5S 0.6(5) .
F2S C3S C4S Br2S 1.2(5) .
C2S C3S C4S Br2S -178.8(3) .
C3S C4S C5S F3S 180.0(3) .
Br2S C4S C5S F3S -0.5(5) .
C3S C4S C5S C6S -1.1(5) .
Br2S C4S C5S C6S 178.3(3) .
F3S C5S C6S F4S -0.9(5) .
C4S C5S C6S F4S -179.8(3) .
F3S C5S C6S C1S 179.9(3) .
C4S C5S C6S C1S 1.0(5) .
C2S C1S C6S F4S -179.6(3) .
Br1S C1S C6S F4S -4.2(4) .
C2S C1S C6S C5S -0.4(5) .
Br1S C1S C6S C5S 175.0(3) .
C6T C1T C2T F4T -179.5(3) .
Br1T C1T C2T F4T -2.3(4) .
C6T C1T C2T C3T -0.3(5) .
Br1T C1T C2T C3T 177.0(2) .
F4T C2T C3T F3T -1.7(5) .
C1T C2T C3T F3T 179.1(3) .
F4T C2T C3T C4T 177.9(3) .
C1T C2T C3T C4T -1.4(5) .
F3T C3T C4T C5T -178.4(3) .
C2T C3T C4T C5T 2.1(5) .
F3T C3T C4T Br2T 3.2(4) .
C2T C3T C4T Br2T -176.3(2) .
C3T C4T C5T F2T 178.7(3) .
Br2T C4T C5T F2T -2.9(5) .
C3T C4T C5T C6T -1.1(5) .
Br2T C4T C5T C6T 177.2(2) .
F2T C5T C6T F1T 0.6(5) .
C4T C5T C6T F1T -179.6(3) .
F2T C5T C6T C1T 179.7(3) .
C4T C5T C6T C1T -0.5(5) .
C2T C1T C6T F1T -179.7(3) .
Br1T C1T C6T F1T 3.1(5) .
C2T C1T C6T C5T 1.2(5) .
Br1T C1T C6T C5T -176.0(3) .
